data_2202138
loop_
_publ_author_name
'Nagarajan Vembu'
'Maruthai Nallu'
'Jered Garrison'
'Khadijah Hindi'
'Wiley J. Youngs'

_publ_section_title
;
 4-Methoxyphenyl 4-toluenesulfonate: supramolecular aggregation through
 C---H&#x00B7;&#x00B7;&#x00B7;O and C---H&#x00B7;&#x00B7;&#x00B7;\p
 interactions
;
_journal_issue 6
_journal_name_full 'Acta Crystallographica Section E'
_journal_page_first o830
_journal_page_last o832
_journal_paper_doi 10.1107/S1600536803010444
_journal_volume 59
_journal_year 2003
_chemical_formula_iupac 'C14 H14 O4 S'
_chemical_formula_moiety 'C14 H14 O4 S'
_chemical_formula_sum 'C14 H14 O4 S'
_chemical_formula_weight 278.31
_chemical_melting_point .72E-71
_chemical_name_common '4-methoxylphenyl p-toluenesulfonate'
_chemical_name_systematic
;
4-Methoxyphenyl 4-toluenesulfonate
;
_space_group_IT_number 14
_symmetry_cell_setting monoclinic
_symmetry_space_group_name_Hall '-P 2ybc'
_symmetry_space_group_name_H-M 'P 1 21/c 1'
_atom_sites_solution_hydrogens geom
_atom_sites_solution_primary direct
_atom_sites_solution_secondary difmap
_audit_creation_method SHELXL-97
_cell_angle_alpha 90.00
_cell_angle_beta 108.049(5)
_cell_angle_gamma 90.00
_cell_formula_units_Z 4
_cell_length_a 14.778(5)
_cell_length_b 5.6665(18)
_cell_length_c 16.133(5)
_cell_measurement_reflns_used 5896
_cell_measurement_temperature 100(2)
_cell_measurement_theta_max 27.62
_cell_measurement_theta_min 2.60
_cell_volume 1284.5(7)
_computing_cell_refinement SMART
_computing_data_collection 'SMART (Bruker, 1998)'
_computing_data_reduction 'SAINT (Bruker, 1998)'
_computing_molecular_graphics 'SHELXTL (Sheldrick, 1998)'
_computing_publication_material SHELXTL
_computing_structure_refinement 'SHELXL97 (Sheldrick, 1997)'
_computing_structure_solution 'SHELXS97 (Sheldrick, 1997)'
_diffrn_ambient_temperature 100(2)
_diffrn_measured_fraction_theta_full 0.984
_diffrn_measured_fraction_theta_max 0.984
_diffrn_measurement_device_type 'Bruker SMART CCD area-detector'
_diffrn_measurement_method '\f and \w'
_diffrn_radiation_monochromator graphite
_diffrn_radiation_source 'fine-focus sealed tube'
_diffrn_radiation_type MoK\a
_diffrn_radiation_wavelength 0.71073
_diffrn_reflns_av_R_equivalents 0.0416
_diffrn_reflns_av_sigmaI/netI 0.0405
_diffrn_reflns_limit_h_max 19
_diffrn_reflns_limit_h_min -19
_diffrn_reflns_limit_k_max 7
_diffrn_reflns_limit_k_min -7
_diffrn_reflns_limit_l_max 21
_diffrn_reflns_limit_l_min -20
_diffrn_reflns_number 10615
_diffrn_reflns_theta_full 27.66
_diffrn_reflns_theta_max 27.66
_diffrn_reflns_theta_min 1.45
_diffrn_standards_decay_% 0
_exptl_absorpt_coefficient_mu 0.259
_exptl_absorpt_correction_T_max 0.974
_exptl_absorpt_correction_T_min 0.736
_exptl_absorpt_correction_type multi-scan
_exptl_absorpt_process_details '(SADABS; Sheldrick, 1996)'
_exptl_crystal_colour colorless
_exptl_crystal_density_diffrn 1.439
_exptl_crystal_density_method 'not measured'
_exptl_crystal_description plate
_exptl_crystal_F_000 584
_exptl_crystal_size_max 0.40
_exptl_crystal_size_mid 0.20
_exptl_crystal_size_min 0.10
_refine_diff_density_max 0.582
_refine_diff_density_min -0.454
_refine_ls_extinction_method none
_refine_ls_goodness_of_fit_ref 1.235
_refine_ls_hydrogen_treatment refall
_refine_ls_matrix_type full
_refine_ls_number_parameters 228
_refine_ls_number_reflns 2956
_refine_ls_number_restraints 0
_refine_ls_restrained_S_all 1.235
_refine_ls_R_factor_all 0.0649
_refine_ls_R_factor_gt 0.0583
_refine_ls_shift/su_max 0.002
_refine_ls_shift/su_mean 0.000
_refine_ls_structure_factor_coef Fsqd
_refine_ls_weighting_details 'calc w = 1/[\s^2^(Fo^2^)+(0.0403P)^2^+1.3915P] where P = (Fo^2^+2Fc^2^)/3'
_refine_ls_weighting_scheme calc
_refine_ls_wR_factor_gt 0.1252
_refine_ls_wR_factor_ref 0.1282
_reflns_number_gt 2687
_reflns_number_total 2956
_reflns_threshold_expression I>2\s(I)
_cod_data_source_file ob6243.cif
_cod_data_source_block I
_cod_original_cell_volume 1284.6(7)
_cod_original_sg_symbol_H-M 'P 21/c'
_cod_database_code 2202138
_cod_database_fobs_code 2202138

loop_
_symmetry_equiv_pos_as_xyz
'x, y, z'
'-x, y+1/2, -z+1/2'
'-x, -y, -z'
'x, -y-1/2, z-1/2'

loop_
_atom_site_label
_atom_site_fract_x
_atom_site_fract_y
_atom_site_fract_z
_atom_site_U_iso_or_equiv
_atom_site_adp_type
_atom_site_calc_flag
_atom_site_refinement_flags
_atom_site_occupancy
_atom_site_disorder_assembly
_atom_site_disorder_group
_atom_site_type_symbol
S 0.29343(4) 0.31557(10) 1.01208(3) 0.01666(16) Uani d . 1 . . S
O1 0.36007(12) 0.3968(3) 0.97108(10) 0.0222(4) Uani d . 1 . . O
O2 0.27097(13) 0.0713(3) 1.00823(11) 0.0255(4) Uani d . 1 . . O
O3 0.19711(11) 0.4602(3) 0.97292(10) 0.0186(4) Uani d . 1 . . O
O4 0.06857(12) 0.5138(3) 0.61427(10) 0.0204(4) Uani d . 1 . . O
C1 0.4361(2) 0.6151(5) 1.38654(16) 0.0244(5) Uani d . 1 . . C
C2 0.39454(16) 0.5464(4) 1.29296(15) 0.0169(5) Uani d . 1 . . C
C3 0.34358(17) 0.3382(4) 1.26940(15) 0.0186(5) Uani d . 1 . . C
C4 0.30937(17) 0.2696(4) 1.18300(15) 0.0170(5) Uani d . 1 . . C
C5 0.32683(16) 0.4115(4) 1.12017(14) 0.0160(4) Uani d . 1 . . C
C6 0.37595(17) 0.6218(4) 1.14139(15) 0.0186(5) Uani d . 1 . . C
C7 0.40901(17) 0.6875(4) 1.22803(15) 0.0189(5) Uani d . 1 . . C
C8 0.16490(16) 0.4770(4) 0.88075(14) 0.0158(5) Uani d . 1 . . C
C9 0.10953(16) 0.2981(4) 0.83259(15) 0.0171(5) Uani d . 1 . . C
C10 0.07859(17) 0.3181(4) 0.74319(15) 0.0170(5) Uani d . 1 . . C
C11 0.10301(16) 0.5126(4) 0.70274(14) 0.0160(5) Uani d . 1 . . C
C12 0.15840(17) 0.6912(4) 0.75221(15) 0.0181(5) Uani d . 1 . . C
C13 0.18938(17) 0.6716(4) 0.84253(15) 0.0186(5) Uani d . 1 . . C
C14 0.0923(2) 0.7116(5) 0.56985(16) 0.0257(6) Uani d . 1 . . C
H1A 0.438(3) 0.775(8) 1.396(3) 0.064(12) Uiso d . 1 . . H
H1B 0.502(3) 0.586(7) 1.404(2) 0.060(11) Uiso d . 1 . . H
H1C 0.407(3) 0.538(7) 1.423(3) 0.065(12) Uiso d . 1 . . H
H3 0.332(2) 0.249(5) 1.311(2) 0.028(8) Uiso d . 1 . . H
H4 0.2766(19) 0.126(5) 1.1668(17) 0.020(7) Uiso d . 1 . . H
H6 0.3870(18) 0.717(5) 1.0984(18) 0.018(7) Uiso d . 1 . . H
H7 0.4447(19) 0.829(5) 1.2449(18) 0.020(7) Uiso d . 1 . . H
H9 0.0927(19) 0.165(5) 0.8590(18) 0.020(7) Uiso d . 1 . . H
H10 0.042(2) 0.207(5) 0.7107(19) 0.025(7) Uiso d . 1 . . H
H12 0.1737(19) 0.819(5) 0.7264(17) 0.017(7) Uiso d . 1 . . H
H13 0.2274(19) 0.788(5) 0.8764(18) 0.019(7) Uiso d . 1 . . H
H14A 0.160(2) 0.720(5) 0.5829(19) 0.025(7) Uiso d . 1 . . H
H14B 0.060(2) 0.680(5) 0.508(2) 0.028(8) Uiso d . 1 . . H
H14C 0.065(2) 0.857(5) 0.5862(18) 0.025(7) Uiso d . 1 . . H

loop_
_atom_site_aniso_label
_atom_site_aniso_U_11
_atom_site_aniso_U_22
_atom_site_aniso_U_33
_atom_site_aniso_U_12
_atom_site_aniso_U_13
_atom_site_aniso_U_23
S 0.0244(3) 0.0148(3) 0.0106(3) 0.0031(2) 0.0051(2) -0.0009(2)
O1 0.0254(9) 0.0279(9) 0.0149(8) 0.0048(7) 0.0087(7) 0.0016(7)
O2 0.0412(11) 0.0161(9) 0.0177(9) 0.0022(8) 0.0068(8) -0.0025(7)
O3 0.0237(9) 0.0209(8) 0.0111(8) 0.0037(7) 0.0053(6) -0.0012(6)
O4 0.0282(9) 0.0206(9) 0.0113(8) -0.0039(7) 0.0048(7) 0.0006(6)
C1 0.0309(14) 0.0265(14) 0.0152(12) -0.0039(11) 0.0064(10) -0.0049(10)
C2 0.0182(11) 0.0172(11) 0.0154(11) 0.0028(9) 0.0057(9) -0.0019(9)
C3 0.0239(12) 0.0194(12) 0.0146(11) -0.0006(9) 0.0092(9) 0.0030(9)
C4 0.0225(12) 0.0134(11) 0.0160(11) -0.0024(9) 0.0075(9) -0.0001(9)
C5 0.0208(11) 0.0146(11) 0.0119(10) 0.0021(9) 0.0040(8) -0.0011(8)
C6 0.0259(12) 0.0147(11) 0.0166(11) 0.0011(9) 0.0083(9) 0.0042(9)
C7 0.0238(12) 0.0135(11) 0.0195(11) -0.0020(9) 0.0069(9) -0.0038(9)
C8 0.0200(11) 0.0167(11) 0.0100(10) 0.0047(9) 0.0036(8) -0.0011(8)
C9 0.0211(11) 0.0146(11) 0.0174(11) -0.0005(9) 0.0083(9) 0.0018(9)
C10 0.0202(11) 0.0129(11) 0.0181(11) -0.0001(9) 0.0064(9) -0.0038(9)
C11 0.0177(11) 0.0166(11) 0.0139(10) 0.0031(9) 0.0050(8) 0.0000(9)
C12 0.0217(12) 0.0133(11) 0.0191(11) -0.0017(9) 0.0059(9) 0.0008(9)
C13 0.0227(12) 0.0133(11) 0.0186(11) -0.0001(9) 0.0045(9) -0.0042(9)
C14 0.0363(15) 0.0242(14) 0.0158(12) -0.0039(11) 0.0068(10) 0.0043(10)

loop_
_atom_type_symbol
_atom_type_description
_atom_type_scat_dispersion_real
_atom_type_scat_dispersion_imag
_atom_type_scat_source
C C 0.0033 0.0016 'International Tables Vol C Tables 4.2.6.8 and 6.1.1.4'
H H 0.0000 0.0000 'International Tables Vol C Tables 4.2.6.8 and 6.1.1.4'
O O 0.0106 0.0060 'International Tables Vol C Tables 4.2.6.8 and 6.1.1.4'
S S 0.1246 0.1234 'International Tables Vol C Tables 4.2.6.8 and 6.1.1.4'

loop_
_geom_angle_atom_site_label_1
_geom_angle_atom_site_label_2
_geom_angle_atom_site_label_3
_geom_angle
_geom_angle_publ_flag
O2 S O1 118.77(11) y
O2 S O3 108.41(11) y
O1 S O3 108.13(10) y
O2 S C5 109.71(11) y
O1 S C5 109.97(11) y
O3 S C5 100.21(10) y
C8 O3 S 114.78(13) y
C11 O4 C14 117.35(18) y
C2 C1 H1A 114(3) ?
C2 C1 H1B 109(2) ?
H1A C1 H1B 98(3) ?
C2 C1 H1C 113(3) ?
H1A C1 H1C 110(4) ?
H1B C1 H1C 111(3) ?
C7 C2 C3 118.7(2) ?
C7 C2 C1 120.1(2) ?
C3 C2 C1 121.1(2) ?
C4 C3 C2 120.9(2) ?
C4 C3 H3 120(2) ?
C2 C3 H3 119.0(19) ?
C5 C4 C3 118.9(2) ?
C5 C4 H4 119.9(16) ?
C3 C4 H4 121.2(16) ?
C4 C5 C6 121.6(2) ?
C4 C5 S 119.54(18) ?
C6 C5 S 118.71(17) ?
C7 C6 C5 118.5(2) ?
C7 C6 H6 120.7(17) ?
C5 C6 H6 120.9(17) ?
C6 C7 C2 121.4(2) ?
C6 C7 H7 120.5(17) ?
C2 C7 H7 118.1(17) ?
C13 C8 C9 122.2(2) ?
C13 C8 O3 118.6(2) ?
C9 C8 O3 119.3(2) ?
C10 C9 C8 118.4(2) ?
C10 C9 H9 119.7(17) ?
C8 C9 H9 121.9(16) ?
C9 C10 C11 120.6(2) ?
C9 C10 H10 120.3(19) ?
C11 C10 H10 119.1(19) ?
O4 C11 C10 115.6(2) ?
O4 C11 C12 124.3(2) ?
C10 C11 C12 120.2(2) ?
C11 C12 C13 119.3(2) ?
C11 C12 H12 120.6(17) ?
C13 C12 H12 120.2(17) ?
C8 C13 C12 119.4(2) ?
C8 C13 H13 120.3(17) ?
C12 C13 H13 120.3(17) ?
O4 C14 H14A 109.3(18) ?
O4 C14 H14B 104.7(17) ?
H14A C14 H14B 112(2) ?
O4 C14 H14C 109.7(17) ?
H14A C14 H14C 112(2) ?
H14B C14 H14C 109(2) ?

loop_
_geom_bond_atom_site_label_1
_geom_bond_atom_site_label_2
_geom_bond_site_symmetry_2
_geom_bond_distance
_geom_bond_publ_flag
S O2 . 1.4200(19) y
S O1 . 1.4223(18) y
S O3 . 1.5936(17) y
S C5 . 1.745(2) y
O3 C8 . 1.417(3) y
O4 C11 . 1.359(3) y
O4 C14 . 1.432(3) y
C1 C2 . 1.495(3) y
C1 H1A . 0.92(5) ?
C1 H1B . 0.95(4) ?
C1 H1C . 0.94(4) ?
C2 C7 . 1.386(3) ?
C2 C3 . 1.388(3) ?
C3 C4 . 1.383(3) ?
C3 H3 . 0.90(3) ?
C4 C5 . 1.380(3) ?
C4 H4 . 0.94(3) ?
C5 C6 . 1.382(3) ?
C6 C7 . 1.381(3) ?
C6 H6 . 0.93(3) ?
C7 H7 . 0.95(3) ?
C8 C13 . 1.366(3) ?
C8 C9 . 1.381(3) ?
C9 C10 . 1.376(3) ?
C9 H9 . 0.94(3) ?
C10 C11 . 1.385(3) ?
C10 H10 . 0.89(3) ?
C11 C12 . 1.388(3) ?
C12 C13 . 1.390(3) ?
C12 H12 . 0.90(3) ?
C13 H13 . 0.93(3) ?
C14 H14A . 0.96(3) ?
C14 H14B . 0.99(3) ?
C14 H14C . 0.98(3) ?

loop_
_geom_hbond_atom_site_label_D
_geom_hbond_atom_site_label_H
_geom_hbond_atom_site_label_A
_geom_hbond_site_symmetry_A
_geom_hbond_distance_DH
_geom_hbond_distance_HA
_geom_hbond_distance_DA
_geom_hbond_angle_DHA
_geom_hbond_publ_flag
C1 H1A O1 4_576 0.92(5) 2.67(4) 3.424(3) 141(3) y
C1 H1B O1 2_657 0.95(4) 2.96(4) 3.551(3) 122(3) y
C1 H1C O1 4_566 0.94(4) 2.73(4) 3.534(4) 143(3) y
C1 H1C O2 4_566 0.94(4) 2.83(4) 3.728(3) 160(3) y
C3 H3 O1 4_566 0.90(3) 2.61(3) 3.454(3) 155(2) y
C6 H6 O2 1_565 0.93(3) 2.75(3) 3.383(3) 126(2) y
C9 H9 O4 2_546 0.94(3) 2.69(3) 3.414(3) 135(2) y
C13 H13 O2 1_565 0.93(3) 2.58(3) 3.426(3) 152(2) y
C14 H14A O2 4_565 0.96(3) 2.84(3) 3.486(4) 125(2) y
C14 H14A O3 4_575 0.96(3) 2.71(3) 3.131(3) 107(2) y
C14 H14B O4 3_566 0.99(3) 2.53(3) 3.425(3) 152(2) y
C3 H3 Cg2 4_586 0.90(3) 3.17 3.742 124 y
C7 H7 Cg1 2_646 0.95(3) 2.88 3.644 138 y
C10 H10 Cg2 2_555 0.89(3) 2.85 3.527 134 y
C12 H12 Cg1 4_575 0.90(3) 3.09 3.781 135 y

loop_
_geom_torsion_atom_site_label_1
_geom_torsion_atom_site_label_2
_geom_torsion_atom_site_label_3
_geom_torsion_atom_site_label_4
_geom_torsion
_geom_torsion_publ_flag
O2 S O3 C8 -82.6(2) ?
O1 S O3 C8 47.4(2) ?
C5 S O3 C8 162.5(2) y
C7 C2 C3 C4 1.3(4) ?
C1 C2 C3 C4 -176.7(2) ?
C2 C3 C4 C5 0.1(4) ?
C3 C4 C5 C6 -1.2(4) ?
C3 C4 C5 S 174.4(2) ?
O2 S C5 C4 -13.4(2) ?
O1 S C5 C4 -145.8(2) ?
O3 S C5 C4 100.5(2) ?
O2 S C5 C6 162.4(2) ?
O1 S C5 C6 30.0(2) ?
O3 S C5 C6 -83.7(2) ?
C4 C5 C6 C7 0.9(4) ?
S C5 C6 C7 -174.8(2) ?
C5 C6 C7 C2 0.6(4) ?
C3 C2 C7 C6 -1.7(4) ?
C1 C2 C7 C6 176.4(2) ?
S O3 C8 C13 -94.7(2) ?
S O3 C8 C9 85.8(2) ?
C13 C8 C9 C10 0.2(3) ?
O3 C8 C9 C10 179.7(2) ?
C8 C9 C10 C11 0.4(3) ?
C14 O4 C11 C10 -179.9(2) ?
C14 O4 C11 C12 0.8(3) ?
C9 C10 C11 O4 180.0(2) ?
C9 C10 C11 C12 -0.6(3) ?
O4 C11 C12 C13 179.7(2) ?
C10 C11 C12 C13 0.4(3) ?
C9 C8 C13 C12 -0.4(4) ?
O3 C8 C13 C12 -180.0(2) ?
C11 C12 C13 C8 0.1(3) ?

loop_
_cod_related_entry_id
_cod_related_entry_database
_cod_related_entry_code
1 ChemSpider 9634959
